data_8103113
loop_
_publ_author_name
'Ya-Jun Cai'
'Lei Sun'
'Hai-Liang Zhu'

_publ_section_title
;
 Crystal structure of 1-(2-methyl-5-nitroimidazol-1-yl)propane-2-thiol,
 C7H11N3O2S
;
_journal_issue 1
_journal_name_full 'Zeitschrift f\"ur Kristallographie - New Crystal Structures'
_journal_page_first 133
_journal_volume 226
_journal_year 2011
_chemical_formula_moiety 'C7 H11 N3 O2 S'
_chemical_formula_sum 'C7 H11 N3 O2 S'
_chemical_formula_weight 201.25
_chemical_name_systematic
; 
1-(2-methyl-5-nitroimidazol-1-yl)propane-2-thiol, 
C~17~H~11~N~3~O~2~S
;
_space_group_IT_number 2
_symmetry_cell_setting triclinic
_symmetry_space_group_name_Hall '-P 1'
_symmetry_space_group_name_H-M 'P -1'
_atom_sites_solution_hydrogens geom
_atom_sites_solution_primary direct
_atom_sites_solution_secondary difmap
_audit_creation_method SHELXL-97
_cell_angle_alpha 92.889(2)
_cell_angle_beta 96.163(2)
_cell_angle_gamma 102.709(2)
_cell_formula_units_Z 2
_cell_length_a 6.5340(7)
_cell_length_b 7.5490(7)
_cell_length_c 9.7240(9)
_cell_measurement_reflns_used 723
_cell_measurement_temperature 298(2)
_cell_measurement_theta_max 24.5
_cell_measurement_theta_min 2.3
_cell_volume 463.83(8)
_computing_cell_refinement <i>SAINT</i>
_computing_data_collection <i>SMART</i>
_computing_data_reduction <i>SAINT</i>
_computing_molecular_graphics <i>SHELXTL</i>
_computing_publication_material <i>SHELXTL</i>
_computing_structure_refinement '<i>SHELXL</i>-97 [10]'
_computing_structure_solution '<i>SHELXS</i>-97 [9]'
_diffrn_ambient_temperature 298(2)
_diffrn_measured_fraction_theta_full 0.975
_diffrn_measured_fraction_theta_max 0.975
_diffrn_measurement_device_type 'Bruker SMART 1000 CCD diffractometer'
_diffrn_measurement_method '\w scans'
_diffrn_radiation_monochromator graphite
_diffrn_radiation_source 'fine-focus sealed tube'
_diffrn_radiation_type MoK\a
_diffrn_radiation_wavelength 0.71073
_diffrn_reflns_av_R_equivalents 0.0591
_diffrn_reflns_av_sigmaI/netI 0.0458
_diffrn_reflns_limit_h_max 6
_diffrn_reflns_limit_h_min -8
_diffrn_reflns_limit_k_max 9
_diffrn_reflns_limit_k_min -9
_diffrn_reflns_limit_l_max 12
_diffrn_reflns_limit_l_min -9
_diffrn_reflns_number 2632
_diffrn_reflns_theta_full 26.49
_diffrn_reflns_theta_max 26.49
_diffrn_reflns_theta_min 2.11
_exptl_absorpt_coefficient_mu 0.320
_exptl_absorpt_correction_T_max 0.9475
_exptl_absorpt_correction_T_min 0.9387
_exptl_absorpt_correction_type multi-scan
_exptl_crystal_colour colorless
_exptl_crystal_density_diffrn 1.441
_exptl_crystal_density_method 'not measured'
_exptl_crystal_description block
_exptl_crystal_F_000 212
_exptl_crystal_size_max 0.20
_exptl_crystal_size_mid 0.18
_exptl_crystal_size_min 0.17
_refine_diff_density_max 0.365
_refine_diff_density_min -0.568
_refine_diff_density_rms 0.134
_refine_ls_extinction_method none
_refine_ls_goodness_of_fit_ref 1.090
_refine_ls_hydrogen_treatment mixed
_refine_ls_matrix_type full
_refine_ls_number_parameters 123
_refine_ls_number_reflns 1875
_refine_ls_number_restraints 2
_refine_ls_restrained_S_all 1.093
_refine_ls_R_factor_all 0.0554
_refine_ls_R_factor_gt 0.0502
_refine_ls_shift/su_max 0.000
_refine_ls_shift/su_mean 0.000
_refine_ls_structure_factor_coef Fsqd
_refine_ls_weighting_details 'calc w=1/[\s^2^(Fo^2^)+(0.0822P)^2^+0.0688P] where P=(Fo^2^+2Fc^2^)/3'
_refine_ls_weighting_scheme calc
_refine_ls_wR_factor_gt 0.1300
_refine_ls_wR_factor_ref 0.1329
_reflns_number_gt 1686
_reflns_number_total 1875
_reflns_threshold_expression >2sigma(I)
_cod_data_source_file 1267-3317.cff
_cod_data_source_block 1
_cod_original_sg_symbol_H-M P-1
_cod_database_code 8103113

loop_
_symmetry_equiv_pos_as_xyz
'x, y, z'
'-x, -y, -z'

loop_
_atom_site_label
_atom_site_type_symbol
_atom_site_fract_x
_atom_site_fract_y
_atom_site_fract_z
_atom_site_U_iso_or_equiv
_atom_site_adp_type
_atom_site_occupancy
_atom_site_symmetry_multiplicity
_atom_site_calc_flag
_atom_site_refinement_flags
S1 S 1.02744(9) 0.75801(7) -0.00046(5) 0.0492(2) Uani 1 1 d D
O1 O 0.9224(3) 0.1958(2) 0.36448(18) 0.0590(4) Uani 1 1 d .
O2 O 0.7150(2) 0.3602(2) 0.27850(16) 0.0544(4) Uani 1 1 d .
N1 N 1.3914(2) 0.6626(2) 0.38239(17) 0.0441(4) Uani 1 1 d .
N2 N 1.0586(2) 0.66618(19) 0.30699(14) 0.0320(3) Uani 1 1 d .
N3 N 0.8899(3) 0.3404(2) 0.32498(15) 0.0390(4) Uani 1 1 d .
C1 C 1.2708(3) 0.4916(3) 0.3820(2) 0.0414(4) Uani 1 1 d .
H1 H 1.3205 0.3906 0.4086 0.050 Uiso 1 1 calc R
C2 C 1.0665(3) 0.4903(2) 0.33686(17) 0.0339(4) Uani 1 1 d .
C3 C 1.2595(3) 0.7640(2) 0.33722(18) 0.0372(4) Uani 1 1 d .
C4 C 1.3267(3) 0.9633(3) 0.3261(2) 0.0518(5) Uani 1 1 d .
H4A H 1.2636 1.0264 0.3921 0.078 Uiso 1 1 calc R
H4B H 1.2823 0.9917 0.2341 0.078 Uiso 1 1 calc R
H4C H 1.4779 1.0006 0.3449 0.078 Uiso 1 1 calc R
C5 C 0.8779(3) 0.7371(2) 0.25053(18) 0.0361(4) Uani 1 1 d .
H5A H 0.9147 0.8690 0.2641 0.043 Uiso 1 1 calc R
H5B H 0.7597 0.6934 0.3018 0.043 Uiso 1 1 calc R
C6 C 0.8097(3) 0.6819(3) 0.09765(19) 0.0398(4) Uani 1 1 d D
H6 H 0.7669 0.5487 0.0850 0.048 Uiso 1 1 calc R
C7 C 0.6234(4) 0.7597(4) 0.0454(3) 0.0608(6) Uani 1 1 d .
H7A H 0.5028 0.7058 0.0897 0.091 Uiso 1 1 calc R
H7B H 0.5914 0.7333 -0.0532 0.091 Uiso 1 1 calc R
H7C H 0.6580 0.8892 0.0666 0.091 Uiso 1 1 calc R
H1A H 1.070(3) 0.8857(14) 0.024(2) 0.073 Uiso 1 1 d D

loop_
_atom_site_aniso_label
_atom_site_aniso_U_11
_atom_site_aniso_U_22
_atom_site_aniso_U_33
_atom_site_aniso_U_23
_atom_site_aniso_U_13
_atom_site_aniso_U_12
S1 0.0548(4) 0.0520(3) 0.0418(3) 0.0035(2) 0.0137(2) 0.0105(2)
O1 0.0670(10) 0.0363(8) 0.0745(10) 0.0130(7) 0.0128(8) 0.0092(7)
O2 0.0373(8) 0.0550(9) 0.0640(9) 0.0117(7) 0.0006(7) -0.0033(6)
N1 0.0332(8) 0.0493(9) 0.0483(9) 0.0066(7) 0.0004(7) 0.0079(7)
N2 0.0289(7) 0.0342(7) 0.0320(7) 0.0004(5) 0.0019(5) 0.0067(6)
N3 0.0427(9) 0.0369(8) 0.0356(8) 0.0017(6) 0.0085(6) 0.0033(7)
C1 0.0390(10) 0.0434(10) 0.0436(10) 0.0072(8) 0.0030(8) 0.0133(8)
C2 0.0355(9) 0.0343(8) 0.0312(8) 0.0019(6) 0.0052(7) 0.0063(7)
C3 0.0320(9) 0.0410(10) 0.0362(9) 0.0016(7) 0.0025(7) 0.0041(7)
C4 0.0445(11) 0.0402(11) 0.0638(13) 0.0036(9) -0.0017(9) -0.0012(8)
C5 0.0326(9) 0.0376(9) 0.0400(9) 0.0005(7) 0.0035(7) 0.0129(7)
C6 0.0393(10) 0.0376(9) 0.0402(9) 0.0048(7) 0.0004(7) 0.0054(7)
C7 0.0432(12) 0.0752(16) 0.0623(13) 0.0171(12) -0.0088(10) 0.0149(11)

loop_
_atom_type_symbol
_atom_type_description
_atom_type_scat_dispersion_real
_atom_type_scat_dispersion_imag
_atom_type_scat_source
C C 0.0033 0.0016 'International Tables Vol C Tables 4.2.6.8 and 6.1.1.4'
H H 0.0000 0.0000 'International Tables Vol C Tables 4.2.6.8 and 6.1.1.4'
N N 0.0061 0.0033 'International Tables Vol C Tables 4.2.6.8 and 6.1.1.4'
O O 0.0106 0.0060 'International Tables Vol C Tables 4.2.6.8 and 6.1.1.4'
S S 0.1246 0.1234 'International Tables Vol C Tables 4.2.6.8 and 6.1.1.4'

loop_
_geom_angle_atom_site_label_1
_geom_angle_atom_site_label_2
_geom_angle_atom_site_label_3
_geom_angle
C6 S1 H1A 103.9(12)
C3 N1 C1 105.63(15)
C3 N2 C2 105.08(14)
C3 N2 C5 125.55(15)
C2 N2 C5 129.34(14)
O2 N3 O1 123.45(16)
O2 N3 C2 119.67(16)
O1 N3 C2 116.87(16)
N1 C1 C2 109.68(16)
N1 C1 H1 125.2
C2 C1 H1 125.2
C1 C2 N2 107.26(16)
C1 C2 N3 127.52(17)
N2 C2 N3 125.20(15)
N1 C3 N2 112.35(16)
N1 C3 C4 123.20(17)
N2 C3 C4 124.43(16)
C3 C4 H4A 109.5
C3 C4 H4B 109.5
H4A C4 H4B 109.5
C3 C4 H4C 109.5
H4A C4 H4C 109.5
H4B C4 H4C 109.5
N2 C5 C6 113.23(14)
N2 C5 H5A 108.9
C6 C5 H5A 108.9
N2 C5 H5B 108.9
C6 C5 H5B 108.9
H5A C5 H5B 107.7
C5 C6 C7 110.73(17)
C5 C6 S1 110.04(12)
C7 C6 S1 110.19(14)
C5 C6 H6 108.6
C7 C6 H6 108.6
S1 C6 H6 108.6
C6 C7 H7A 109.5
C6 C7 H7B 109.5
H7A C7 H7B 109.5
C6 C7 H7C 109.5
H7A C7 H7C 109.5
H7B C7 H7C 109.5

loop_
_geom_bond_atom_site_label_1
_geom_bond_atom_site_label_2
_geom_bond_distance
S1 C6 1.8030(19)
S1 H1A 0.953(10)
O1 N3 1.229(2)
O2 N3 1.226(2)
N1 C3 1.328(2)
N1 C1 1.356(3)
N2 C3 1.350(2)
N2 C2 1.384(2)
N2 C5 1.467(2)
N3 C2 1.417(2)
C1 C2 1.357(3)
C1 H1 0.9300
C3 C4 1.484(3)
C4 H4A 0.9600
C4 H4B 0.9600
C4 H4C 0.9600
C5 C6 1.515(2)
C5 H5A 0.9700
C5 H5B 0.9700
C6 C7 1.516(3)
C6 H6 0.9800
C7 H7A 0.9600
C7 H7B 0.9600
C7 H7C 0.9600

loop_
_geom_hbond_atom_site_label_D
_geom_hbond_atom_site_label_H
_geom_hbond_atom_site_label_A
_geom_hbond_distance_DH
_geom_hbond_distance_HA
_geom_hbond_distance_DA
_geom_hbond_angle_DHA
_geom_hbond_site_symmetry_A
S1 H1A S1 0.953(10) 2.910(16) 3.7485(11) 147.4(19) 2_775
